data_4103639
loop_
_publ_author_name
'K. Cory MacLeod'
'Julia L. Conway'
'Brian O. Patrick'
'Kevin M. Smith'

_publ_section_title
;
 Exploring Chromium(III)-Alkyl Bond Homolysis with CpCr[(ArNCMe)2CH](R)
 Complexes
;
_journal_name_full 'Journal of the American Chemical Society'
_journal_page_first 17325
_journal_page_last 17334
_journal_paper_doi 10.1021/ja1083392
_journal_volume 132
_journal_year 2010
_chemical_formula_sum 'C30 H39 Cr N2'
_chemical_formula_weight 479.63
_chemical_name_systematic
;
 ?
;
_space_group_IT_number 33
_symmetry_cell_setting orthorhombic
_symmetry_space_group_name_Hall 'P 2c -2n'
_symmetry_space_group_name_H-M 'P n a 21'
_atom_sites_solution_hydrogens geom
_atom_sites_solution_primary direct
_atom_sites_solution_secondary difmap
_audit_creation_method SHELXL-97
_cell_angle_alpha 90.00
_cell_angle_beta 90.00
_cell_angle_gamma 90.00
_cell_formula_units_Z 8
_cell_length_a 14.1760(13)
_cell_length_b 13.2281(12)
_cell_length_c 28.386(3)
_cell_measurement_reflns_used 9800
_cell_measurement_temperature 173(2)
_cell_measurement_theta_max 25.18
_cell_measurement_theta_min 2.22
_cell_volume 5323.0(9)
_computing_structure_refinement 'SHELXL-97 (Sheldrick, 1997)'
_diffrn_ambient_temperature 173(2)
_diffrn_measured_fraction_theta_full 0.996
_diffrn_measured_fraction_theta_max 0.996
_diffrn_measurement_device_type 'Bruker X8 APEX II'
_diffrn_measurement_method 'area detector'
_diffrn_radiation_monochromator graphite
_diffrn_radiation_source 'fine-focus sealed tube'
_diffrn_radiation_type MoK\a
_diffrn_radiation_wavelength 0.71073
_diffrn_reflns_av_R_equivalents 0.0499
_diffrn_reflns_av_sigmaI/netI 0.0409
_diffrn_reflns_limit_h_max 17
_diffrn_reflns_limit_h_min -15
_diffrn_reflns_limit_k_max 15
_diffrn_reflns_limit_k_min -15
_diffrn_reflns_limit_l_max 31
_diffrn_reflns_limit_l_min -34
_diffrn_reflns_number 49106
_diffrn_reflns_theta_full 25.34
_diffrn_reflns_theta_max 25.34
_diffrn_reflns_theta_min 1.70
_exptl_absorpt_coefficient_mu 0.449
_exptl_absorpt_correction_T_max 0.965
_exptl_absorpt_correction_T_min 0.800
_exptl_absorpt_correction_type multi-scan
_exptl_crystal_colour black
_exptl_crystal_density_diffrn 1.197
_exptl_crystal_density_method 'not measured'
_exptl_crystal_description plate
_exptl_crystal_F_000 2056
_exptl_crystal_size_max 0.42
_exptl_crystal_size_mid 0.36
_exptl_crystal_size_min 0.08
_refine_diff_density_max 1.473
_refine_diff_density_min -0.629
_refine_diff_density_rms 0.098
_refine_ls_abs_structure_details 'Flack H D (1983), Acta Cryst. A39, 876-881'
_refine_ls_abs_structure_Flack 0.50(3)
_refine_ls_extinction_method none
_refine_ls_goodness_of_fit_ref 1.150
_refine_ls_hydrogen_treatment constr
_refine_ls_matrix_type full
_refine_ls_number_parameters 612
_refine_ls_number_reflns 9541
_refine_ls_number_restraints 1
_refine_ls_restrained_S_all 1.150
_refine_ls_R_factor_all 0.0674
_refine_ls_R_factor_gt 0.0582
_refine_ls_shift/su_max 0.015
_refine_ls_shift/su_mean 0.001
_refine_ls_structure_factor_coef Fsqd
_refine_ls_weighting_details 'calc w=1/[\s^2^(Fo^2^)+(0.0731P)^2^+7.1362P] where P=(Fo^2^+2Fc^2^)/3'
_refine_ls_weighting_scheme calc
_refine_ls_wR_factor_gt 0.1506
_refine_ls_wR_factor_ref 0.1565
_reflns_number_gt 8462
_reflns_number_total 9541
_reflns_threshold_expression >2sigma(I)
_cod_data_source_file ja1083392_si_002_12.cif
_cod_data_source_block 8_Xyl_CH2CHMe2
_cod_original_cell_volume 5322.9(8)
_cod_database_code 4103639

loop_
_symmetry_equiv_pos_as_xyz
'x, y, z'
'-x, -y, z+1/2'
'-x+1/2, y+1/2, z+1/2'
'x+1/2, -y+1/2, z'

loop_
_atom_site_label
_atom_site_type_symbol
_atom_site_fract_x
_atom_site_fract_y
_atom_site_fract_z
_atom_site_U_iso_or_equiv
_atom_site_adp_type
_atom_site_occupancy
_atom_site_symmetry_multiplicity
_atom_site_calc_flag
_atom_site_refinement_flags
C1 C 0.1268(4) 0.2473(4) 0.1843(2) 0.0345(12) Uani 1 1 d .
H1A H 0.0717 0.2891 0.1769 0.052 Uiso 1 1 calc R
H1B H 0.1626 0.2340 0.1555 0.052 Uiso 1 1 calc R
H1C H 0.1670 0.2830 0.2070 0.052 Uiso 1 1 calc R
C2 C 0.0944(3) 0.1478(3) 0.20560(16) 0.0237(10) Uani 1 1 d .
C3 C 0.1372(3) 0.0585(4) 0.18773(17) 0.0259(10) Uani 1 1 d .
H3 H 0.1709 0.0648 0.1589 0.031 Uiso 1 1 calc R
C4 C 0.1349(3) -0.0383(4) 0.20839(17) 0.0247(10) Uani 1 1 d .
C5 C 0.2087(4) -0.1120(4) 0.1907(2) 0.0355(12) Uani 1 1 d .
H5A H 0.2605 -0.1160 0.2135 0.053 Uiso 1 1 calc R
H5B H 0.2331 -0.0887 0.1603 0.053 Uiso 1 1 calc R
H5C H 0.1801 -0.1790 0.1869 0.053 Uiso 1 1 calc R
C6 C 0.0089(4) 0.2429(3) 0.26113(18) 0.0296(11) Uani 1 1 d .
C7 C -0.0699(4) 0.2991(4) 0.2451(2) 0.0343(12) Uani 1 1 d .
C8 C -0.0933(4) 0.3887(4) 0.2701(2) 0.0456(15) Uani 1 1 d .
H8 H -0.1463 0.4274 0.2604 0.055 Uiso 1 1 calc R
C9 C -0.0408(5) 0.4206(4) 0.3079(2) 0.0475(16) Uani 1 1 d .
H9 H -0.0586 0.4802 0.3243 0.057 Uiso 1 1 calc R
C10 C 0.0364(5) 0.3677(4) 0.3222(2) 0.0482(15) Uani 1 1 d .
H10 H 0.0727 0.3918 0.3480 0.058 Uiso 1 1 calc R
C11 C 0.0634(4) 0.2776(4) 0.29928(19) 0.0344(12) Uani 1 1 d .
C12 C -0.1269(4) 0.2671(4) 0.2045(2) 0.0484(16) Uani 1 1 d .
H12A H -0.0852 0.2472 0.1786 0.073 Uiso 1 1 calc R
H12B H -0.1672 0.3232 0.1943 0.073 Uiso 1 1 calc R
H12C H -0.1664 0.2094 0.2135 0.073 Uiso 1 1 calc R
C13 C 0.1488(5) 0.2215(5) 0.3145(2) 0.0509(16) Uani 1 1 d .
H13A H 0.1809 0.2594 0.3395 0.076 Uiso 1 1 calc R
H13B H 0.1915 0.2131 0.2877 0.076 Uiso 1 1 calc R
H13C H 0.1304 0.1549 0.3265 0.076 Uiso 1 1 calc R
C14 C 0.0905(3) -0.1585(3) 0.26677(16) 0.0243(10) Uani 1 1 d .
C15 C 0.1543(4) -0.1591(4) 0.30549(19) 0.0307(12) Uani 1 1 d .
C16 C 0.1670(4) -0.2475(4) 0.33092(19) 0.0371(12) Uani 1 1 d .
H16 H 0.2093 -0.2480 0.3569 0.045 Uiso 1 1 calc R
C17 C 0.1190(4) -0.3354(4) 0.31913(19) 0.0403(13) Uani 1 1 d .
H17 H 0.1278 -0.3954 0.3369 0.048 Uiso 1 1 calc R
C18 C 0.0581(5) -0.3342(4) 0.2811(2) 0.0441(14) Uani 1 1 d .
H18 H 0.0256 -0.3944 0.2728 0.053 Uiso 1 1 calc R
C19 C 0.0430(3) -0.2465(3) 0.25443(19) 0.0279(10) Uani 1 1 d .
C20 C 0.2071(4) -0.0650(5) 0.3193(2) 0.0490(15) Uani 1 1 d .
H20A H 0.1631 -0.0159 0.3328 0.074 Uiso 1 1 calc R
H20B H 0.2372 -0.0358 0.2913 0.074 Uiso 1 1 calc R
H20C H 0.2555 -0.0821 0.3426 0.074 Uiso 1 1 calc R
C21 C -0.0232(4) -0.2506(4) 0.21308(19) 0.0363(13) Uani 1 1 d .
H21A H -0.0785 -0.2084 0.2195 0.054 Uiso 1 1 calc R
H21B H -0.0433 -0.3206 0.2079 0.054 Uiso 1 1 calc R
H21C H 0.0091 -0.2255 0.1849 0.054 Uiso 1 1 calc R
C22 C -0.1867(4) 0.0173(6) 0.2935(2) 0.0533(17) Uani 1 1 d .
H22 H -0.2438 0.0260 0.2764 0.064 Uiso 1 1 calc R
C23 C -0.1413(4) -0.0737(5) 0.3026(2) 0.0459(15) Uani 1 1 d .
H23 H -0.1607 -0.1383 0.2917 0.055 Uiso 1 1 calc R
C24 C -0.0638(4) -0.0543(4) 0.33021(19) 0.0423(14) Uani 1 1 d .
H24 H -0.0219 -0.1039 0.3424 0.051 Uiso 1 1 calc R
C25 C -0.0564(4) 0.0492(5) 0.33749(19) 0.0412(13) Uani 1 1 d .
H25 H -0.0089 0.0833 0.3550 0.049 Uiso 1 1 calc R
C26 C -0.1327(4) 0.0932(4) 0.3139(2) 0.0455(15) Uani 1 1 d .
H26 H -0.1456 0.1636 0.3121 0.055 Uiso 1 1 calc R
C27 C -0.1010(4) 0.0031(4) 0.18941(17) 0.0279(10) Uani 1 1 d .
H27A H -0.0743 0.0589 0.1703 0.034 Uiso 1 1 calc R
H27B H -0.0737 -0.0600 0.1766 0.034 Uiso 1 1 calc R
C28 C -0.2071(4) -0.0006(4) 0.1770(2) 0.0341(12) Uani 1 1 d .
H28 H -0.2412 0.0488 0.1976 0.041 Uiso 1 1 calc R
C29 C -0.2496(4) -0.1036(5) 0.1845(2) 0.0450(15) Uani 1 1 d .
H29A H -0.2161 -0.1532 0.1651 0.068 Uiso 1 1 calc R
H29B H -0.3164 -0.1023 0.1756 0.068 Uiso 1 1 calc R
H29C H -0.2440 -0.1224 0.2178 0.068 Uiso 1 1 calc R
C30 C -0.2209(5) 0.0314(6) 0.1253(2) 0.0550(18) Uani 1 1 d .
H30A H -0.1917 -0.0189 0.1046 0.083 Uiso 1 1 calc R
H30B H -0.1914 0.0974 0.1201 0.083 Uiso 1 1 calc R
H30C H -0.2885 0.0359 0.1184 0.083 Uiso 1 1 calc R
C31 C 0.0274(3) 0.1227(4) 0.07171(19) 0.0326(12) Uani 1 1 d .
H31A H 0.0616 0.1859 0.0772 0.049 Uiso 1 1 calc R
H31B H 0.0018 0.0977 0.1016 0.049 Uiso 1 1 calc R
H31C H -0.0244 0.1348 0.0496 0.049 Uiso 1 1 calc R
C32 C 0.0934(3) 0.0455(4) 0.05142(16) 0.0238(10) Uani 1 1 d .
C33 C 0.0905(3) -0.0518(4) 0.07127(17) 0.0263(10) Uani 1 1 d .
H33 H 0.0597 -0.0578 0.1009 0.032 Uiso 1 1 calc R
C34 C 0.1276(3) -0.1404(3) 0.05243(15) 0.0214(9) Uani 1 1 d .
C35 C 0.0966(3) -0.2399(4) 0.07420(18) 0.0293(11) Uani 1 1 d .
H35A H 0.0745 -0.2855 0.0493 0.044 Uiso 1 1 calc R
H35B H 0.0453 -0.2274 0.0966 0.044 Uiso 1 1 calc R
H35C H 0.1500 -0.2709 0.0907 0.044 Uiso 1 1 calc R
C36 C 0.1307(3) 0.1645(3) -0.00967(15) 0.0213(9) Uani 1 1 d .
C37 C 0.0570(3) 0.1668(4) -0.04310(17) 0.0269(10) Uani 1 1 d .
C38 C 0.0469(4) 0.2530(4) -0.07007(19) 0.0380(12) Uani 1 1 d .
H38 H 0.0005 0.2544 -0.0942 0.046 Uiso 1 1 calc R
C39 C 0.1026(4) 0.3374(4) -0.0630(2) 0.0463(16) Uani 1 1 d .
H39 H 0.0941 0.3961 -0.0818 0.056 Uiso 1 1 calc R
C40 C 0.1691(4) 0.3356(4) -0.0289(2) 0.0382(13) Uani 1 1 d .
H40 H 0.2062 0.3944 -0.0238 0.046 Uiso 1 1 calc R
C41 C 0.1854(3) 0.2499(3) -0.0007(2) 0.0297(10) Uani 1 1 d .
C42 C -0.0078(4) 0.0775(4) -0.0495(2) 0.0420(13) Uani 1 1 d .
H42A H -0.0561 0.0939 -0.0729 0.063 Uiso 1 1 calc R
H42B H -0.0382 0.0615 -0.0194 0.063 Uiso 1 1 calc R
H42C H 0.0289 0.0191 -0.0602 0.063 Uiso 1 1 calc R
C43 C 0.2604(4) 0.2526(5) 0.0364(2) 0.0470(16) Uani 1 1 d .
H43A H 0.2875 0.3207 0.0380 0.071 Uiso 1 1 calc R
H43B H 0.3100 0.2039 0.0285 0.071 Uiso 1 1 calc R
H43C H 0.2327 0.2351 0.0669 0.071 Uiso 1 1 calc R
C44 C 0.2081(3) -0.2376(3) -0.0062(2) 0.0282(10) Uani 1 1 d .
C45 C 0.2858(4) -0.2951(4) 0.0059(2) 0.0342(13) Uani 1 1 d .
C46 C 0.3065(5) -0.3819(4) -0.0190(2) 0.0534(18) Uani 1 1 d .
H46 H 0.3586 -0.4227 -0.0100 0.064 Uiso 1 1 calc R
C47 C 0.2507(6) -0.4099(5) -0.0576(3) 0.064(2) Uani 1 1 d .
H47 H 0.2675 -0.4670 -0.0761 0.076 Uiso 1 1 calc R
C48 C 0.1713(5) -0.3545(4) -0.0687(2) 0.0498(16) Uani 1 1 d .
H48 H 0.1323 -0.3750 -0.0941 0.060 Uiso 1 1 calc R
C49 C 0.1480(4) -0.2684(4) -0.04279(19) 0.0368(13) Uani 1 1 d .
C50 C 0.3488(4) -0.2638(4) 0.0469(2) 0.0444(15) Uani 1 1 d .
H50A H 0.3986 -0.3143 0.0512 0.067 Uiso 1 1 calc R
H50B H 0.3109 -0.2590 0.0757 0.067 Uiso 1 1 calc R
H50C H 0.3773 -0.1979 0.0401 0.067 Uiso 1 1 calc R
C51 C 0.0607(4) -0.2089(5) -0.05537(19) 0.0429(14) Uani 1 1 d .
H51A H 0.0143 -0.2150 -0.0299 0.064 Uiso 1 1 calc R
H51B H 0.0337 -0.2355 -0.0846 0.064 Uiso 1 1 calc R
H51C H 0.0774 -0.1376 -0.0597 0.064 Uiso 1 1 calc R
C52 C 0.3997(3) 0.0001(5) -0.04215(19) 0.0416(15) Uani 1 1 d .
H52 H 0.4571 0.0054 -0.0250 0.050 Uiso 1 1 calc R
C53 C 0.3575(4) -0.0897(4) -0.05800(18) 0.0367(13) Uani 1 1 d .
H53 H 0.3808 -0.1562 -0.0531 0.044 Uiso 1 1 calc R
C54 C 0.2744(4) -0.0636(5) -0.08244(18) 0.0373(13) Uani 1 1 d .
H54 H 0.2323 -0.1097 -0.0972 0.045 Uiso 1 1 calc R
C55 C 0.2644(4) 0.0411(5) -0.08139(19) 0.0389(14) Uani 1 1 d .
H55 H 0.2144 0.0787 -0.0952 0.047 Uiso 1 1 calc R
C56 C 0.3411(4) 0.0813(4) -0.05635(19) 0.0412(14) Uani 1 1 d .
H56 H 0.3519 0.1509 -0.0500 0.049 Uiso 1 1 calc R
C57 C 0.3277(3) -0.0014(3) 0.06302(17) 0.0263(10) Uani 1 1 d .
H57A H 0.3036 0.0627 0.0764 0.032 Uiso 1 1 calc R
H57B H 0.3014 -0.0561 0.0829 0.032 Uiso 1 1 calc R
C58 C 0.4344(4) -0.0013(4) 0.0727(2) 0.0353(12) Uani 1 1 d .
H58 H 0.4653 -0.0501 0.0507 0.042 Uiso 1 1 calc R
C59 C 0.4796(4) 0.1031(5) 0.0659(2) 0.0438(14) Uani 1 1 d .
H59A H 0.4565 0.1493 0.0903 0.066 Uiso 1 1 calc R
H59B H 0.4629 0.1295 0.0348 0.066 Uiso 1 1 calc R
H59C H 0.5484 0.0970 0.0684 0.066 Uiso 1 1 calc R
C60 C 0.4538(4) -0.0350(5) 0.1233(2) 0.0480(16) Uani 1 1 d .
H60A H 0.4159 0.0057 0.1451 0.072 Uiso 1 1 calc R
H60B H 0.5209 -0.0258 0.1305 0.072 Uiso 1 1 calc R
H60C H 0.4372 -0.1065 0.1268 0.072 Uiso 1 1 calc R
N1 N 0.0300(3) 0.1474(3) 0.23990(13) 0.0244(9) Uani 1 1 d .
N2 N 0.0745(3) -0.0644(3) 0.24178(13) 0.0216(8) Uani 1 1 d .
N3 N 0.1499(2) 0.0708(3) 0.01550(13) 0.0219(8) Uani 1 1 d .
N4 N 0.1886(2) -0.1426(3) 0.01632(13) 0.0196(8) Uani 1 1 d .
Cr1 Cr -0.04186(5) 0.01998(5) 0.25760(2) 0.02168(17) Uani 1 1 d .
Cr2 Cr 0.26117(4) -0.01670(5) -0.00371(2) 0.01896(17) Uani 1 1 d .

loop_
_atom_site_aniso_label
_atom_site_aniso_U_11
_atom_site_aniso_U_22
_atom_site_aniso_U_33
_atom_site_aniso_U_23
_atom_site_aniso_U_13
_atom_site_aniso_U_12
C1 0.030(3) 0.033(3) 0.041(3) 0.008(2) 0.001(2) -0.007(2)
C2 0.026(2) 0.021(2) 0.024(2) 0.0046(18) -0.0007(19) -0.0056(18)
C3 0.024(2) 0.032(3) 0.022(2) 0.004(2) 0.0002(19) 0.000(2)
C4 0.021(2) 0.028(2) 0.025(2) -0.0004(19) 0.0000(19) -0.0004(19)
C5 0.036(3) 0.029(3) 0.042(3) 0.002(2) 0.005(2) 0.005(2)
C6 0.043(3) 0.020(2) 0.026(3) 0.001(2) 0.006(2) -0.007(2)
C7 0.025(3) 0.026(3) 0.052(4) 0.005(2) 0.001(2) 0.003(2)
C8 0.036(3) 0.024(3) 0.077(5) 0.003(3) 0.015(3) 0.005(2)
C9 0.066(4) 0.015(3) 0.061(4) -0.008(3) 0.012(3) -0.002(3)
C10 0.071(4) 0.031(3) 0.043(3) -0.011(2) 0.011(3) -0.018(3)
C11 0.042(3) 0.027(3) 0.034(3) 0.003(2) 0.001(2) -0.015(2)
C12 0.032(3) 0.034(3) 0.079(5) 0.006(3) -0.016(3) -0.003(2)
C13 0.054(4) 0.045(4) 0.053(4) -0.006(3) -0.012(3) -0.016(3)
C14 0.023(2) 0.025(2) 0.024(3) 0.0004(19) 0.0046(19) 0.0044(18)
C15 0.025(3) 0.027(2) 0.040(3) 0.005(2) 0.004(2) -0.001(2)
C16 0.040(3) 0.041(3) 0.031(3) 0.011(2) 0.000(2) 0.012(2)
C17 0.052(3) 0.031(3) 0.038(3) 0.010(2) 0.004(3) 0.013(2)
C18 0.061(4) 0.025(3) 0.047(3) 0.005(2) 0.009(3) 0.005(3)
C19 0.034(2) 0.022(2) 0.028(2) 0.002(2) 0.003(2) 0.010(2)
C20 0.050(3) 0.046(3) 0.051(4) 0.011(3) -0.013(3) -0.013(3)
C21 0.056(3) 0.023(3) 0.030(3) -0.001(2) -0.005(2) 0.000(2)
C22 0.030(3) 0.095(5) 0.035(3) 0.007(3) 0.017(3) 0.009(3)
C23 0.057(4) 0.051(4) 0.029(3) -0.002(3) 0.016(3) -0.017(3)
C24 0.053(3) 0.042(3) 0.032(3) 0.016(3) 0.021(3) 0.018(3)
C25 0.044(3) 0.054(4) 0.026(3) -0.011(3) 0.011(2) -0.007(3)
C26 0.064(4) 0.031(3) 0.042(3) 0.005(2) 0.030(3) 0.005(3)
C27 0.030(3) 0.030(3) 0.024(2) 0.0026(19) -0.002(2) -0.009(2)
C28 0.028(3) 0.037(3) 0.037(3) 0.004(2) 0.000(2) -0.005(2)
C29 0.038(3) 0.048(3) 0.049(4) 0.004(3) -0.006(3) -0.017(3)
C30 0.042(3) 0.071(5) 0.053(4) 0.025(3) -0.018(3) -0.011(3)
C31 0.027(3) 0.038(3) 0.032(3) 0.005(2) 0.008(2) 0.012(2)
C32 0.018(2) 0.031(2) 0.022(2) -0.0024(19) 0.0007(18) 0.0034(18)
C33 0.025(2) 0.034(3) 0.019(2) 0.004(2) 0.0028(19) 0.003(2)
C34 0.015(2) 0.027(2) 0.021(2) 0.0041(18) -0.0051(18) -0.0006(17)
C35 0.027(2) 0.028(2) 0.033(3) 0.008(2) -0.001(2) -0.005(2)
C36 0.022(2) 0.021(2) 0.022(2) 0.0029(18) 0.0052(19) 0.0047(16)
C37 0.028(2) 0.029(3) 0.023(2) 0.0030(19) 0.001(2) 0.000(2)
C38 0.040(3) 0.042(3) 0.032(3) 0.006(2) -0.005(2) 0.016(3)
C39 0.043(3) 0.032(3) 0.064(4) 0.024(3) 0.015(3) 0.015(3)
C40 0.028(3) 0.019(2) 0.067(4) 0.004(2) -0.001(3) 0.000(2)
C41 0.028(2) 0.022(2) 0.039(3) -0.001(2) 0.004(2) -0.0021(19)
C42 0.047(3) 0.043(3) 0.036(3) 0.006(2) -0.018(3) -0.009(3)
C43 0.045(3) 0.031(3) 0.066(4) -0.014(3) -0.001(3) -0.006(2)
C44 0.032(3) 0.015(2) 0.038(3) -0.002(2) 0.007(2) -0.0059(19)
C45 0.029(3) 0.023(2) 0.050(4) 0.003(2) 0.012(2) -0.003(2)
C46 0.058(4) 0.024(3) 0.079(5) 0.006(3) 0.033(3) 0.006(3)
C47 0.098(6) 0.028(3) 0.065(5) -0.013(3) 0.036(4) -0.007(3)
C48 0.077(4) 0.030(3) 0.043(3) -0.008(2) 0.006(3) -0.021(3)
C49 0.046(3) 0.028(3) 0.036(3) 0.000(2) 0.010(2) -0.011(2)
C50 0.029(3) 0.029(3) 0.076(4) 0.015(3) -0.008(3) 0.009(2)
C51 0.049(3) 0.046(3) 0.034(3) 0.002(2) -0.014(3) -0.017(3)
C52 0.013(2) 0.082(5) 0.030(3) 0.002(3) 0.004(2) -0.010(3)
C53 0.034(3) 0.043(3) 0.033(3) 0.000(2) 0.016(2) 0.013(2)
C54 0.039(3) 0.046(3) 0.027(3) -0.007(2) 0.007(2) -0.014(2)
C55 0.033(3) 0.060(4) 0.024(3) 0.012(2) 0.008(2) 0.009(2)
C56 0.054(3) 0.031(3) 0.039(3) 0.006(2) 0.027(3) -0.014(2)
C57 0.026(2) 0.028(2) 0.025(3) 0.0024(19) -0.001(2) 0.0020(19)
C58 0.028(3) 0.035(3) 0.043(3) 0.002(2) -0.009(2) -0.003(2)
C59 0.031(3) 0.045(3) 0.056(4) 0.005(3) -0.009(3) -0.009(3)
C60 0.040(3) 0.060(4) 0.045(3) 0.012(3) -0.018(3) -0.010(3)
N1 0.023(2) 0.023(2) 0.027(2) 0.0019(16) -0.0035(16) -0.0017(16)
N2 0.0224(19) 0.0220(19) 0.0204(19) 0.0025(15) 0.0027(15) 0.0028(15)
N3 0.0206(18) 0.0226(19) 0.0224(18) -0.0001(15) -0.0012(16) -0.0027(15)
N4 0.0161(18) 0.0199(18) 0.0229(18) -0.0016(15) -0.0017(15) 0.0013(14)
Cr1 0.0241(4) 0.0208(3) 0.0201(3) 0.0016(4) 0.0048(3) -0.0014(3)
Cr2 0.0174(3) 0.0185(3) 0.0210(3) 0.0008(4) 0.0035(3) -0.0017(2)

loop_
_atom_type_symbol
_atom_type_description
_atom_type_scat_dispersion_real
_atom_type_scat_dispersion_imag
_atom_type_scat_source
C C 0.0033 0.0016 'International Tables Vol C Tables 4.2.6.8 and 6.1.1.4'
H H 0.0000 0.0000 'International Tables Vol C Tables 4.2.6.8 and 6.1.1.4'
N N 0.0061 0.0033 'International Tables Vol C Tables 4.2.6.8 and 6.1.1.4'
Cr Cr 0.3209 0.6236 'International Tables Vol C Tables 4.2.6.8 and 6.1.1.4'

loop_
_geom_angle_atom_site_label_1
_geom_angle_atom_site_label_2
_geom_angle_atom_site_label_3
_geom_angle
C2 C1 H1A 109.5
C2 C1 H1B 109.5
H1A C1 H1B 109.5
C2 C1 H1C 109.5
H1A C1 H1C 109.5
H1B C1 H1C 109.5
N1 C2 C3 123.3(4)
N1 C2 C1 120.0(4)
C3 C2 C1 116.6(4)
C4 C3 C2 126.6(4)
C4 C3 H3 116.7
C2 C3 H3 116.7
N2 C4 C3 123.5(4)
N2 C4 C5 121.0(4)
C3 C4 C5 115.5(4)
C4 C5 H5A 109.5
C4 C5 H5B 109.5
H5A C5 H5B 109.5
C4 C5 H5C 109.5
H5A C5 H5C 109.5
H5B C5 H5C 109.5
C11 C6 C7 120.6(5)
C11 C6 N1 119.8(4)
C7 C6 N1 119.5(4)
C6 C7 C8 117.4(5)
C6 C7 C12 122.3(5)
C8 C7 C12 120.3(5)
C9 C8 C7 121.4(5)
C9 C8 H8 119.3
C7 C8 H8 119.3
C10 C9 C8 120.8(5)
C10 C9 H9 119.6
C8 C9 H9 119.6
C9 C10 C11 120.9(6)
C9 C10 H10 119.5
C11 C10 H10 119.5
C6 C11 C10 118.8(5)
C6 C11 C13 120.6(5)
C10 C11 C13 120.6(5)
C7 C12 H12A 109.5
C7 C12 H12B 109.5
H12A C12 H12B 109.5
C7 C12 H12C 109.5
H12A C12 H12C 109.5
H12B C12 H12C 109.5
C11 C13 H13A 109.5
C11 C13 H13B 109.5
H13A C13 H13B 109.5
C11 C13 H13C 109.5
H13A C13 H13C 109.5
H13B C13 H13C 109.5
C19 C14 C15 119.8(4)
C19 C14 N2 121.3(4)
C15 C14 N2 118.9(4)
C16 C15 C14 119.3(5)
C16 C15 C20 119.9(5)
C14 C15 C20 120.8(4)
C15 C16 C17 121.1(5)
C15 C16 H16 119.4
C17 C16 H16 119.4
C18 C17 C16 119.0(5)
C18 C17 H17 120.5
C16 C17 H17 120.5
C17 C18 C19 121.7(5)
C17 C18 H18 119.1
C19 C18 H18 119.1
C14 C19 C18 118.9(5)
C14 C19 C21 122.0(4)
C18 C19 C21 119.1(5)
C15 C20 H20A 109.5
C15 C20 H20B 109.5
H20A C20 H20B 109.5
C15 C20 H20C 109.5
H20A C20 H20C 109.5
H20B C20 H20C 109.5
C19 C21 H21A 109.5
C19 C21 H21B 109.5
H21A C21 H21B 109.5
C19 C21 H21C 109.5
H21A C21 H21C 109.5
H21B C21 H21C 109.5
C26 C22 C23 107.0(6)
C26 C22 Cr1 71.4(3)
C23 C22 Cr1 71.5(3)
C26 C22 H22 126.5
C23 C22 H22 126.5
Cr1 C22 H22 122.4
C24 C23 C22 108.4(6)
C24 C23 Cr1 73.9(3)
C22 C23 Cr1 73.1(3)
C24 C23 H23 125.8
C22 C23 H23 125.8
Cr1 C23 H23 119.1
C23 C24 C25 109.2(5)
C23 C24 Cr1 71.2(3)
C25 C24 Cr1 72.7(3)
C23 C24 H24 125.4
C25 C24 H24 125.4
Cr1 C24 H24 122.4
C24 C25 C26 106.2(5)
C24 C25 Cr1 72.3(3)
C26 C25 Cr1 70.6(3)
C24 C25 H25 126.9
C26 C25 H25 126.9
Cr1 C25 H25 122.0
C22 C26 C25 109.0(5)
C22 C26 Cr1 73.2(3)
C25 C26 Cr1 73.8(3)
C22 C26 H26 125.5
C25 C26 H26 125.5
Cr1 C26 H26 119.3
C28 C27 Cr1 126.6(4)
C28 C27 H27A 105.7
Cr1 C27 H27A 105.7
C28 C27 H27B 105.7
Cr1 C27 H27B 105.7
H27A C27 H27B 106.1
C29 C28 C30 109.4(5)
C29 C28 C27 112.7(4)
C30 C28 C27 109.4(5)
C29 C28 H28 108.4
C30 C28 H28 108.4
C27 C28 H28 108.4
C28 C29 H29A 109.5
C28 C29 H29B 109.5
H29A C29 H29B 109.5
C28 C29 H29C 109.5
H29A C29 H29C 109.5
H29B C29 H29C 109.5
C28 C30 H30A 109.5
C28 C30 H30B 109.5
H30A C30 H30B 109.5
C28 C30 H30C 109.5
H30A C30 H30C 109.5
H30B C30 H30C 109.5
C32 C31 H31A 109.5
C32 C31 H31B 109.5
H31A C31 H31B 109.5
C32 C31 H31C 109.5
H31A C31 H31C 109.5
H31B C31 H31C 109.5
N3 C32 C33 123.5(4)
N3 C32 C31 119.7(4)
C33 C32 C31 116.8(4)
C34 C33 C32 127.3(4)
C34 C33 H33 116.3
C32 C33 H33 116.3
N4 C34 C33 123.8(4)
N4 C34 C35 118.6(4)
C33 C34 C35 117.6(4)
C34 C35 H35A 109.5
C34 C35 H35B 109.5
H35A C35 H35B 109.5
C34 C35 H35C 109.5
H35A C35 H35C 109.5
H35B C35 H35C 109.5
C41 C36 C37 121.1(4)
C41 C36 N3 119.8(4)
C37 C36 N3 119.1(4)
C38 C37 C36 117.8(4)
C38 C37 C42 121.2(5)
C36 C37 C42 121.0(4)
C37 C38 C39 121.8(5)
C37 C38 H38 119.1
C39 C38 H38 119.1
C40 C39 C38 119.3(5)
C40 C39 H39 120.4
C38 C39 H39 120.4
C39 C40 C41 122.4(5)
C39 C40 H40 118.8
C41 C40 H40 118.8
C36 C41 C40 117.3(5)
C36 C41 C43 122.9(4)
C40 C41 C43 119.8(4)
C37 C42 H42A 109.5
C37 C42 H42B 109.5
H42A C42 H42B 109.5
C37 C42 H42C 109.5
H42A C42 H42C 109.5
H42B C42 H42C 109.5
C41 C43 H43A 109.5
C41 C43 H43B 109.5
H43A C43 H43B 109.5
C41 C43 H43C 109.5
H43A C43 H43C 109.5
H43B C43 H43C 109.5
C45 C44 C49 120.5(5)
C45 C44 N4 121.6(5)
C49 C44 N4 117.8(4)
C46 C45 C44 119.9(6)
C46 C45 C50 119.6(5)
C44 C45 C50 120.5(5)
C45 C46 C47 120.1(6)
C45 C46 H46 120.0
C47 C46 H46 120.0
C48 C47 C46 119.9(6)
C48 C47 H47 120.1
C46 C47 H47 120.1
C47 C48 C49 120.5(6)
C47 C48 H48 119.7
C49 C48 H48 119.7
C48 C49 C44 118.9(6)
C48 C49 C51 119.7(5)
C44 C49 C51 121.4(5)
C45 C50 H50A 109.5
C45 C50 H50B 109.5
H50A C50 H50B 109.5
C45 C50 H50C 109.5
H50A C50 H50C 109.5
H50B C50 H50C 109.5
C49 C51 H51A 109.5
C49 C51 H51B 109.5
H51A C51 H51B 109.5
C49 C51 H51C 109.5
H51A C51 H51C 109.5
H51B C51 H51C 109.5
C53 C52 C56 107.5(5)
C53 C52 Cr2 72.6(3)
C56 C52 Cr2 72.7(3)
C53 C52 H52 126.3
C56 C52 H52 126.3
Cr2 C52 H52 120.3
C52 C53 C54 107.9(5)
C52 C53 Cr2 71.3(3)
C54 C53 Cr2 74.2(3)
C52 C53 H53 126.1
C54 C53 H53 126.1
Cr2 C53 H53 120.2
C55 C54 C53 108.5(5)
C55 C54 Cr2 72.9(3)
C53 C54 Cr2 70.1(3)
C55 C54 H54 125.7
C53 C54 H54 125.7
Cr2 C54 H54 122.9
C54 C55 C56 108.0(5)
C54 C55 Cr2 72.3(3)
C56 C55 Cr2 70.2(3)
C54 C55 H55 126.0
C56 C55 H55 126.0
Cr2 C55 H55 123.1
C55 C56 C52 108.1(5)
C55 C56 Cr2 74.4(3)
C52 C56 Cr2 71.0(3)
C55 C56 H56 125.9
C52 C56 H56 125.9
Cr2 C56 H56 120.5
C58 C57 Cr2 126.6(4)
C58 C57 H57A 105.7
Cr2 C57 H57A 105.7
C58 C57 H57B 105.7
Cr2 C57 H57B 105.7
H57A C57 H57B 106.1
C60 C58 C59 107.7(5)
C60 C58 C57 110.2(5)
C59 C58 C57 112.9(4)
C60 C58 H58 108.6
C59 C58 H58 108.6
C57 C58 H58 108.6
C58 C59 H59A 109.5
C58 C59 H59B 109.5
H59A C59 H59B 109.5
C58 C59 H59C 109.5
H59A C59 H59C 109.5
H59B C59 H59C 109.5
C58 C60 H60A 109.5
C58 C60 H60B 109.5
H60A C60 H60B 109.5
C58 C60 H60C 109.5
H60A C60 H60C 109.5
H60B C60 H60C 109.5
C2 N1 C6 116.6(4)
C2 N1 Cr1 121.7(3)
C6 N1 Cr1 121.5(3)
C4 N2 C14 118.3(4)
C4 N2 Cr1 122.5(3)
C14 N2 Cr1 119.2(3)
C32 N3 C36 118.3(4)
C32 N3 Cr2 121.8(3)
C36 N3 Cr2 119.9(3)
C34 N4 C44 118.9(4)
C34 N4 Cr2 121.4(3)
C44 N4 Cr2 119.6(3)
N1 Cr1 N2 89.66(15)
N1 Cr1 C27 93.43(17)
N2 Cr1 C27 93.49(17)
N1 Cr1 C26 96.01(18)
N2 Cr1 C26 147.9(2)
C27 Cr1 C26 117.6(2)
N1 Cr1 C23 154.52(19)
N2 Cr1 C23 109.1(2)
C27 Cr1 C23 102.2(2)
C26 Cr1 C23 58.9(2)
N1 Cr1 C22 124.9(2)
N2 Cr1 C22 144.4(2)
C27 Cr1 C22 92.8(2)
C26 Cr1 C22 35.4(2)
C23 Cr1 C22 35.5(2)
N1 Cr1 C24 130.0(2)
N2 Cr1 C24 94.16(17)
C27 Cr1 C24 135.9(2)
C26 Cr1 C24 58.4(2)
C23 Cr1 C24 34.9(2)
C22 Cr1 C24 58.4(2)
N1 Cr1 C25 98.53(19)
N2 Cr1 C25 112.29(19)
C27 Cr1 C25 151.5(2)
C26 Cr1 C25 35.6(2)
C23 Cr1 C25 58.9(2)
C22 Cr1 C25 59.1(2)
C24 Cr1 C25 35.0(2)
N3 Cr2 N4 89.90(14)
N3 Cr2 C57 92.94(17)
N4 Cr2 C57 93.07(16)
N3 Cr2 C52 138.5(2)
N4 Cr2 C52 130.88(19)
C57 Cr2 C52 92.02(19)
N3 Cr2 C53 152.89(17)
N4 Cr2 C53 98.36(18)
C57 Cr2 C53 112.20(19)
C52 Cr2 C53 36.1(2)
N3 Cr2 C56 103.77(18)
N4 Cr2 C56 153.94(18)
C57 Cr2 C56 108.0(2)
C52 Cr2 C56 36.4(2)
C53 Cr2 C56 59.9(2)
N3 Cr2 C54 118.17(18)
N4 Cr2 C54 95.21(17)
C57 Cr2 C54 147.73(19)
C52 Cr2 C54 59.47(19)
C53 Cr2 C54 35.67(19)
C56 Cr2 C54 58.8(2)
N3 Cr2 C55 94.71(17)
N4 Cr2 C55 122.74(19)
C57 Cr2 C55 143.3(2)
C52 Cr2 C55 59.61(19)
C53 Cr2 C55 59.1(2)
C56 Cr2 C55 35.4(2)
C54 Cr2 C55 34.8(2)

loop_
_geom_bond_atom_site_label_1
_geom_bond_atom_site_label_2
_geom_bond_distance
C1 C2 1.518(6)
C1 H1A 0.9800
C1 H1B 0.9800
C1 H1C 0.9800
C2 N1 1.334(6)
C2 C3 1.421(7)
C3 C4 1.409(7)
C3 H3 0.9500
C4 N2 1.323(6)
C4 C5 1.516(7)
C5 H5A 0.9800
C5 H5B 0.9800
C5 H5C 0.9800
C6 C11 1.407(7)
C6 C7 1.417(7)
C6 N1 1.431(6)
C7 C8 1.421(8)
C7 C12 1.469(8)
C8 C9 1.372(9)
C8 H8 0.9500
C9 C10 1.361(9)
C9 H9 0.9500
C10 C11 1.411(8)
C10 H10 0.9500
C11 C13 1.485(8)
C12 H12A 0.9800
C12 H12B 0.9800
C12 H12C 0.9800
C13 H13A 0.9800
C13 H13B 0.9800
C13 H13C 0.9800
C14 C19 1.390(7)
C14 C15 1.424(7)
C14 N2 1.450(6)
C15 C16 1.386(7)
C15 C20 1.504(8)
C16 C17 1.388(8)
C16 H16 0.9500
C17 C18 1.382(8)
C17 H17 0.9500
C18 C19 1.402(7)
C18 H18 0.9500
C19 C21 1.504(7)
C20 H20A 0.9800
C20 H20B 0.9800
C20 H20C 0.9800
C21 H21A 0.9800
C21 H21B 0.9800
C21 H21C 0.9800
C22 C26 1.389(9)
C22 C23 1.390(9)
C22 Cr1 2.292(6)
C22 H22 0.9500
C23 C24 1.373(9)
C23 Cr1 2.271(5)
C23 H23 0.9500
C24 C25 1.389(9)
C24 Cr1 2.305(5)
C24 H24 0.9500
C25 C26 1.400(9)
C25 Cr1 2.310(5)
C25 H25 0.9500
C26 Cr1 2.269(5)
C26 H26 0.9500
C27 C28 1.547(7)
C27 Cr1 2.121(5)
C27 H27A 0.9900
C27 H27B 0.9900
C28 C29 1.505(8)
C28 C30 1.539(9)
C28 H28 1.0000
C29 H29A 0.9800
C29 H29B 0.9800
C29 H29C 0.9800
C30 H30A 0.9800
C30 H30B 0.9800
C30 H30C 0.9800
C31 C32 1.499(6)
C31 H31A 0.9800
C31 H31B 0.9800
C31 H31C 0.9800
C32 N3 1.339(6)
C32 C33 1.406(7)
C33 C34 1.391(7)
C33 H33 0.9500
C34 N4 1.341(6)
C34 C35 1.519(6)
C35 H35A 0.9800
C35 H35B 0.9800
C35 H35C 0.9800
C36 C41 1.393(6)
C36 C37 1.412(6)
C36 N3 1.456(5)
C37 C38 1.381(7)
C37 C42 1.506(7)
C38 C39 1.381(8)
C38 H38 0.9500
C39 C40 1.350(8)
C39 H39 0.9500
C40 C41 1.407(7)
C40 H40 0.9500
C41 C43 1.497(8)
C42 H42A 0.9800
C42 H42B 0.9800
C42 H42C 0.9800
C43 H43A 0.9800
C43 H43B 0.9800
C43 H43C 0.9800
C44 C45 1.382(7)
C44 C49 1.404(8)
C44 N4 1.437(6)
C45 C46 1.381(8)
C45 C50 1.523(8)
C46 C47 1.401(10)
C46 H46 0.9500
C47 C48 1.379(10)
C47 H47 0.9500
C48 C49 1.395(8)
C48 H48 0.9500
C49 C51 1.510(8)
C50 H50A 0.9800
C50 H50B 0.9800
C50 H50C 0.9800
C51 H51A 0.9800
C51 H51B 0.9800
C51 H51C 0.9800
C52 C53 1.404(8)
C52 C56 1.417(8)
C52 Cr2 2.258(5)
C52 H52 0.9500
C53 C54 1.410(8)
C53 Cr2 2.274(5)
C53 H53 0.9500
C54 C55 1.392(9)
C54 Cr2 2.327(5)
C54 H54 0.9500
C55 C56 1.404(8)
C55 Cr2 2.334(5)
C55 H55 0.9500
C56 Cr2 2.280(5)
C56 H56 0.9500
C57 C58 1.537(7)
C57 Cr2 2.126(5)
C57 H57A 0.9900
C57 H57B 0.9900
C58 C60 1.529(8)
C58 C59 1.534(7)
C58 H58 1.0000
C59 H59A 0.9800
C59 H59B 0.9800
C59 H59C 0.9800
C60 H60A 0.9800
C60 H60B 0.9800
C60 H60C 0.9800
N1 Cr1 2.033(4)
N2 Cr1 2.042(4)
N3 Cr2 2.031(4)
N4 Cr2 2.038(4)

loop_
_geom_torsion_atom_site_label_1
_geom_torsion_atom_site_label_2
_geom_torsion_atom_site_label_3
_geom_torsion_atom_site_label_4
_geom_torsion
N1 C2 C3 C4 -13.8(8)
C1 C2 C3 C4 164.9(5)
C2 C3 C4 N2 16.0(8)
C2 C3 C4 C5 -162.5(5)
C11 C6 C7 C8 -2.3(7)
N1 C6 C7 C8 174.3(4)
C11 C6 C7 C12 178.1(5)
N1 C6 C7 C12 -5.2(8)
C6 C7 C8 C9 0.9(8)
C12 C7 C8 C9 -179.6(6)
C7 C8 C9 C10 1.0(9)
C8 C9 C10 C11 -1.5(9)
C7 C6 C11 C10 1.9(7)
N1 C6 C11 C10 -174.7(4)
C7 C6 C11 C13 -176.9(5)
N1 C6 C11 C13 6.5(7)
C9 C10 C11 C6 0.0(8)
C9 C10 C11 C13 178.8(6)
C19 C14 C15 C16 -1.1(7)
N2 C14 C15 C16 177.2(4)
C19 C14 C15 C20 179.5(5)
N2 C14 C15 C20 -2.2(7)
C14 C15 C16 C17 0.4(8)
C20 C15 C16 C17 179.8(5)
C15 C16 C17 C18 0.4(8)
C16 C17 C18 C19 -0.5(9)
C15 C14 C19 C18 1.0(7)
N2 C14 C19 C18 -177.2(5)
C15 C14 C19 C21 -178.3(5)
N2 C14 C19 C21 3.4(7)
C17 C18 C19 C14 -0.2(8)
C17 C18 C19 C21 179.2(5)
C26 C22 C23 C24 3.0(6)
Cr1 C22 C23 C24 66.0(4)
C26 C22 C23 Cr1 -63.0(4)
C22 C23 C24 C25 -2.3(6)
Cr1 C23 C24 C25 63.1(4)
C22 C23 C24 Cr1 -65.5(4)
C23 C24 C25 C26 0.7(6)
Cr1 C24 C25 C26 62.9(4)
C23 C24 C25 Cr1 -62.2(4)
C23 C22 C26 C25 -2.6(6)
Cr1 C22 C26 C25 -65.6(4)
C23 C22 C26 Cr1 63.0(4)
C24 C25 C26 C22 1.2(6)
Cr1 C25 C26 C22 65.2(4)
C24 C25 C26 Cr1 -64.0(4)
Cr1 C27 C28 C29 -81.8(6)
Cr1 C27 C28 C30 156.2(4)
N3 C32 C33 C34 -14.4(8)
C31 C32 C33 C34 164.3(5)
C32 C33 C34 N4 13.8(7)
C32 C33 C34 C35 -166.0(4)
C41 C36 C37 C38 6.5(7)
N3 C36 C37 C38 -173.1(4)
C41 C36 C37 C42 -174.3(5)
N3 C36 C37 C42 6.2(7)
C36 C37 C38 C39 -4.2(8)
C42 C37 C38 C39 176.5(5)
C37 C38 C39 C40 0.5(9)
C38 C39 C40 C41 1.2(9)
C37 C36 C41 C40 -4.9(7)
N3 C36 C41 C40 174.7(4)
C37 C36 C41 C43 176.2(5)
N3 C36 C41 C43 -4.2(7)
C39 C40 C41 C36 1.0(8)
C39 C40 C41 C43 179.9(6)
C49 C44 C45 C46 2.0(8)
N4 C44 C45 C46 -174.8(5)
C49 C44 C45 C50 -177.6(5)
N4 C44 C45 C50 5.6(8)
C44 C45 C46 C47 2.3(8)
C50 C45 C46 C47 -178.2(5)
C45 C46 C47 C48 -4.4(9)
C46 C47 C48 C49 2.3(9)
C47 C48 C49 C44 1.8(8)
C47 C48 C49 C51 -179.8(5)
C45 C44 C49 C48 -4.0(8)
N4 C44 C49 C48 172.9(4)
C45 C44 C49 C51 177.6(5)
N4 C44 C49 C51 -5.4(7)
C56 C52 C53 C54 1.0(6)
Cr2 C52 C53 C54 65.7(4)
C56 C52 C53 Cr2 -64.8(4)
C52 C53 C54 C55 -0.6(6)
Cr2 C53 C54 C55 63.2(4)
C52 C53 C54 Cr2 -63.8(4)
C53 C54 C55 C56 0.0(6)
Cr2 C54 C55 C56 61.5(4)
C53 C54 C55 Cr2 -61.4(4)
C54 C55 C56 C52 0.6(6)
Cr2 C55 C56 C52 63.4(3)
C54 C55 C56 Cr2 -62.9(4)
C53 C52 C56 C55 -1.0(6)
Cr2 C52 C56 C55 -65.7(4)
C53 C52 C56 Cr2 64.7(4)
Cr2 C57 C58 C60 -155.1(4)
Cr2 C57 C58 C59 84.3(6)
C3 C2 N1 C6 166.7(4)
C1 C2 N1 C6 -12.0(6)
C3 C2 N1 Cr1 -18.1(6)
C1 C2 N1 Cr1 163.3(3)
C11 C6 N1 C2 -87.3(5)
C7 C6 N1 C2 96.1(5)
C11 C6 N1 Cr1 97.4(5)
C7 C6 N1 Cr1 -79.2(5)
C3 C4 N2 C14 -168.0(4)
C5 C4 N2 C14 10.5(6)
C3 C4 N2 Cr1 14.2(6)
C5 C4 N2 Cr1 -167.4(3)
C19 C14 N2 C4 -98.0(5)
C15 C14 N2 C4 83.6(5)
C19 C14 N2 Cr1 79.9(5)
C15 C14 N2 Cr1 -98.4(4)
C33 C32 N3 C36 164.9(4)
C31 C32 N3 C36 -13.8(6)
C33 C32 N3 Cr2 -15.9(6)
C31 C32 N3 Cr2 165.4(3)
C41 C36 N3 C32 102.2(5)
C37 C36 N3 C32 -78.3(5)
C41 C36 N3 Cr2 -77.0(5)
C37 C36 N3 Cr2 102.6(4)
C33 C34 N4 C44 -168.0(4)
C35 C34 N4 C44 11.8(6)
C33 C34 N4 Cr2 16.9(6)
C35 C34 N4 Cr2 -163.4(3)
C45 C44 N4 C34 -96.3(5)
C49 C44 N4 C34 86.7(5)
C45 C44 N4 Cr2 78.9(6)
C49 C44 N4 Cr2 -98.0(4)
C2 N1 Cr1 N2 33.7(3)
C6 N1 Cr1 N2 -151.3(4)
C2 N1 Cr1 C27 -59.8(4)
C6 N1 Cr1 C27 115.2(4)
C2 N1 Cr1 C26 -178.0(4)
C6 N1 Cr1 C26 -3.0(4)
C2 N1 Cr1 C23 172.1(5)
C6 N1 Cr1 C23 -12.9(7)
C2 N1 Cr1 C22 -155.7(4)
C6 N1 Cr1 C22 19.4(5)
C2 N1 Cr1 C24 128.8(4)
C6 N1 Cr1 C24 -56.1(4)
C2 N1 Cr1 C25 146.2(4)
C6 N1 Cr1 C25 -38.8(4)
C4 N2 Cr1 N1 -32.1(4)
C14 N2 Cr1 N1 150.1(3)
C4 N2 Cr1 C27 61.4(4)
C14 N2 Cr1 C27 -116.5(3)
C4 N2 Cr1 C26 -132.9(4)
C14 N2 Cr1 C26 49.3(5)
C4 N2 Cr1 C23 165.5(4)
C14 N2 Cr1 C23 -12.3(4)
C4 N2 Cr1 C22 161.2(4)
C14 N2 Cr1 C22 -16.6(5)
C4 N2 Cr1 C24 -162.1(4)
C14 N2 Cr1 C24 20.1(4)
C4 N2 Cr1 C25 -131.1(4)
C14 N2 Cr1 C25 51.0(4)
C28 C27 Cr1 N1 -121.8(4)
C28 C27 Cr1 N2 148.4(4)
C28 C27 Cr1 C26 -23.1(5)
C28 C27 Cr1 C23 38.0(4)
C28 C27 Cr1 C22 3.4(4)
C28 C27 Cr1 C24 48.7(5)
C28 C27 Cr1 C25 -6.8(7)
C22 C26 Cr1 N1 147.5(4)
C25 C26 Cr1 N1 -96.3(3)
C22 C26 Cr1 N2 -113.5(5)
C25 C26 Cr1 N2 2.7(6)
C22 C26 Cr1 C27 50.4(4)
C25 C26 Cr1 C27 166.7(3)
C22 C26 Cr1 C23 -37.5(4)
C25 C26 Cr1 C23 78.8(4)
C25 C26 Cr1 C22 116.3(5)
C22 C26 Cr1 C24 -78.6(4)
C25 C26 Cr1 C24 37.7(4)
C22 C26 Cr1 C25 -116.3(5)
C24 C23 Cr1 N1 -66.6(6)
C22 C23 Cr1 N1 49.0(7)
C24 C23 Cr1 N2 68.8(4)
C22 C23 Cr1 N2 -175.6(4)
C24 C23 Cr1 C27 166.9(4)
C22 C23 Cr1 C27 -77.6(4)
C24 C23 Cr1 C26 -78.1(4)
C22 C23 Cr1 C26 37.5(4)
C24 C23 Cr1 C22 -115.6(5)
C22 C23 Cr1 C24 115.6(5)
C24 C23 Cr1 C25 -36.3(3)
C22 C23 Cr1 C25 79.3(4)
C26 C22 Cr1 N1 -40.7(4)
C23 C22 Cr1 N1 -156.7(3)
C26 C22 Cr1 N2 123.1(4)
C23 C22 Cr1 N2 7.1(6)
C26 C22 Cr1 C27 -136.9(4)
C23 C22 Cr1 C27 107.1(4)
C23 C22 Cr1 C26 -116.0(5)
C26 C22 Cr1 C23 116.0(5)
C26 C22 Cr1 C24 78.7(4)
C23 C22 Cr1 C24 -37.3(4)
C26 C22 Cr1 C25 37.4(4)
C23 C22 Cr1 C25 -78.6(4)
C23 C24 Cr1 N1 149.0(3)
C25 C24 Cr1 N1 30.9(4)
C23 C24 Cr1 N2 -117.9(4)
C25 C24 Cr1 N2 124.0(4)
C23 C24 Cr1 C27 -18.6(5)
C25 C24 Cr1 C27 -136.7(4)
C23 C24 Cr1 C26 79.8(4)
C25 C24 Cr1 C26 -38.3(4)
C25 C24 Cr1 C23 -118.1(5)
C23 C24 Cr1 C22 37.9(4)
C25 C24 Cr1 C22 -80.2(4)
C23 C24 Cr1 C25 118.1(5)
C24 C25 Cr1 N1 -156.5(3)
C26 C25 Cr1 N1 88.4(3)
C24 C25 Cr1 N2 -63.4(4)
C26 C25 Cr1 N2 -178.4(3)
C24 C25 Cr1 C27 89.7(5)
C26 C25 Cr1 C27 -25.3(6)
C24 C25 Cr1 C26 115.1(5)
C24 C25 Cr1 C23 36.1(4)
C26 C25 Cr1 C23 -78.9(4)
C24 C25 Cr1 C22 77.8(4)
C26 C25 Cr1 C22 -37.3(4)
C26 C25 Cr1 C24 -115.1(5)
C32 N3 Cr2 N4 32.4(3)
C36 N3 Cr2 N4 -148.4(3)
C32 N3 Cr2 C57 -60.6(4)
C36 N3 Cr2 C57 118.5(3)
C32 N3 Cr2 C52 -157.0(3)
C36 N3 Cr2 C52 22.1(4)
C32 N3 Cr2 C53 140.8(4)
C36 N3 Cr2 C53 -40.0(5)
C32 N3 Cr2 C56 -170.0(4)
C36 N3 Cr2 C56 9.2(4)
C32 N3 Cr2 C54 128.3(4)
C36 N3 Cr2 C54 -52.6(4)
C32 N3 Cr2 C55 155.3(4)
C36 N3 Cr2 C55 -25.6(3)
C34 N4 Cr2 N3 -32.9(3)
C44 N4 Cr2 N3 152.0(3)
C34 N4 Cr2 C57 60.1(3)
C44 N4 Cr2 C57 -115.1(3)
C34 N4 Cr2 C52 155.4(3)
C44 N4 Cr2 C52 -19.7(4)
C34 N4 Cr2 C53 173.0(3)
C44 N4 Cr2 C53 -2.1(4)
C34 N4 Cr2 C56 -155.4(4)
C44 N4 Cr2 C56 29.4(6)
C34 N4 Cr2 C54 -151.2(3)
C44 N4 Cr2 C54 33.7(4)
C34 N4 Cr2 C55 -128.4(3)
C44 N4 Cr2 C55 56.5(4)
C58 C57 Cr2 N3 -148.7(4)
C58 C57 Cr2 N4 121.2(4)
C58 C57 Cr2 C52 -9.9(4)
C58 C57 Cr2 C53 20.9(5)
C58 C57 Cr2 C56 -43.2(5)
C58 C57 Cr2 C54 16.5(6)
C58 C57 Cr2 C55 -46.8(6)
C53 C52 Cr2 N3 -136.9(3)
C56 C52 Cr2 N3 -21.5(5)
C53 C52 Cr2 N4 30.6(4)
C56 C52 Cr2 N4 145.9(3)
C53 C52 Cr2 C57 126.4(3)
C56 C52 Cr2 C57 -118.3(3)
C56 C52 Cr2 C53 115.3(5)
C53 C52 Cr2 C56 -115.3(5)
C53 C52 Cr2 C54 -37.6(3)
C56 C52 Cr2 C54 77.7(4)
C53 C52 Cr2 C55 -78.2(4)
C56 C52 Cr2 C55 37.2(3)
C52 C53 Cr2 N3 96.4(5)
C54 C53 Cr2 N3 -19.2(6)
C52 C53 Cr2 N4 -157.1(3)
C54 C53 Cr2 N4 87.3(3)
C52 C53 Cr2 C57 -60.3(4)
C54 C53 Cr2 C57 -175.9(3)
C54 C53 Cr2 C52 -115.6(5)
C52 C53 Cr2 C56 38.3(3)
C54 C53 Cr2 C56 -77.3(4)
C52 C53 Cr2 C54 115.6(5)
C52 C53 Cr2 C55 79.6(4)
C54 C53 Cr2 C55 -36.0(3)
C55 C56 Cr2 N3 -78.5(3)
C52 C56 Cr2 N3 165.5(3)
C55 C56 Cr2 N4 41.3(6)
C52 C56 Cr2 N4 -74.7(6)
C55 C56 Cr2 C57 -176.3(3)
C52 C56 Cr2 C57 67.7(4)
C55 C56 Cr2 C52 116.0(5)
C55 C56 Cr2 C53 78.0(4)
C52 C56 Cr2 C53 -38.0(3)
C55 C56 Cr2 C54 36.3(3)
C52 C56 Cr2 C54 -79.7(4)
C52 C56 Cr2 C55 -116.0(5)
C55 C54 Cr2 N3 52.5(3)
C53 C54 Cr2 N3 170.2(3)
C55 C54 Cr2 N4 145.2(3)
C53 C54 Cr2 N4 -97.1(3)
C55 C54 Cr2 C57 -110.6(4)
C53 C54 Cr2 C57 7.1(5)
C55 C54 Cr2 C52 -79.6(3)
C53 C54 Cr2 C52 38.1(3)
C55 C54 Cr2 C53 -117.7(5)
C55 C54 Cr2 C56 -37.0(3)
C53 C54 Cr2 C56 80.7(4)
C53 C54 Cr2 C55 117.7(5)
C54 C55 Cr2 N3 -135.4(3)
C56 C55 Cr2 N3 107.2(3)
C54 C55 Cr2 N4 -42.5(4)
C56 C55 Cr2 N4 -159.9(3)
C54 C55 Cr2 C57 123.2(4)
C56 C55 Cr2 C57 5.9(5)
C54 C55 Cr2 C52 79.2(3)
C56 C55 Cr2 C52 -38.2(3)
C54 C55 Cr2 C53 37.0(3)
C56 C55 Cr2 C53 -80.4(4)
C54 C55 Cr2 C56 117.4(5)
C56 C55 Cr2 C54 -117.4(5)
